data_4024695
loop_
_publ_author_name
'Bo Yao'
'De-Xian Wang'
'Han-Yuan Gong'
'Zhi-Tang Huang'
'Mei-Xiang Wang'

_publ_section_title
;
Synthesis, Structure, and Reactions of NH-Bridged Calix[m]arene[n]pyridines
;
_journal_name_full 'Journal of Organic Chemistry'
_journal_page_first 5361
_journal_page_last 5368
_journal_paper_doi 10.1021/jo900826n
_journal_volume 74
_journal_year 2009
_chemical_formula_moiety 'C21 H17 N7, 4(C4 H8 O2)'
_chemical_formula_sum 'C37 H49 N7 O8'
_chemical_formula_weight 719.83
_chemical_name_systematic
; 
 ? 
;
_space_group_IT_number 88
_symmetry_cell_setting tetragonal
_symmetry_space_group_name_Hall '-I 4ad'
_symmetry_space_group_name_H-M 'I 41/a :2'
_atom_sites_solution_hydrogens geom
_atom_sites_solution_primary direct
_atom_sites_solution_secondary difmap
_audit_creation_method SHELXL-97
_cell_angle_alpha 90.00
_cell_angle_beta 90.00
_cell_angle_gamma 90.00
_cell_formula_units_Z 4
_cell_length_a 15.300(2)
_cell_length_b 15.300(2)
_cell_length_c 14.684(3)
_cell_measurement_reflns_used 4369
_cell_measurement_temperature 113(2)
_cell_measurement_theta_max 27.9
_cell_measurement_theta_min 2.7
_cell_volume 3437.4(10)
_computing_cell_refinement crystalclear
_computing_data_collection 'crystalclear (Rigaku/MSC Inc., 2005)'
_computing_data_reduction crystalclear
_computing_molecular_graphics 'Bruker SHELXTL'
_computing_publication_material 'Bruker SHELXTL'
_computing_structure_refinement 'SHELXL-97 (Sheldrick, 1997)'
_computing_structure_solution 'SHELXS-97 (Sheldrick, 1990)'
_diffrn_ambient_temperature 113(2)
_diffrn_detector_area_resol_mean 7.31
_diffrn_measured_fraction_theta_full 0.998
_diffrn_measured_fraction_theta_max 0.998
_diffrn_measurement_device_type 'Rigaku Saturn'
_diffrn_measurement_method '\w scans'
_diffrn_radiation_monochromator confocal
_diffrn_radiation_source 'rotating anode'
_diffrn_radiation_type MoK\a
_diffrn_radiation_wavelength 0.71073
_diffrn_reflns_av_R_equivalents 0.0555
_diffrn_reflns_av_sigmaI/netI 0.0298
_diffrn_reflns_limit_h_max 11
_diffrn_reflns_limit_h_min -20
_diffrn_reflns_limit_k_max 20
_diffrn_reflns_limit_k_min -19
_diffrn_reflns_limit_l_max 19
_diffrn_reflns_limit_l_min -19
_diffrn_reflns_number 12335
_diffrn_reflns_theta_full 27.87
_diffrn_reflns_theta_max 27.87
_diffrn_reflns_theta_min 2.66
_diffrn_standards_decay_% 0
_diffrn_standards_interval_count 0
_diffrn_standards_interval_time 0
_diffrn_standards_number 0
_exptl_absorpt_coefficient_mu 0.099
_exptl_absorpt_correction_T_max 0.9901
_exptl_absorpt_correction_T_min 0.9785
_exptl_absorpt_correction_type multi-scan
_exptl_absorpt_process_details crystalclear
_exptl_crystal_density_diffrn 1.391
_exptl_crystal_density_method 'not measured'
_exptl_crystal_F_000 1536
_exptl_crystal_size_max 0.22
_exptl_crystal_size_mid 0.20
_exptl_crystal_size_min 0.10
_refine_diff_density_max 0.281
_refine_diff_density_min -0.254
_refine_diff_density_rms 0.048
_refine_ls_extinction_method none
_refine_ls_goodness_of_fit_ref 1.075
_refine_ls_hydrogen_treatment mixed
_refine_ls_matrix_type full
_refine_ls_number_parameters 122
_refine_ls_number_reflns 2047
_refine_ls_number_restraints 0
_refine_ls_restrained_S_all 1.075
_refine_ls_R_factor_all 0.0512
_refine_ls_R_factor_gt 0.0470
_refine_ls_shift/su_max 0.001
_refine_ls_shift/su_mean 0.000
_refine_ls_structure_factor_coef Fsqd
_refine_ls_weighting_details 'calc w=1/[\s^2^(Fo^2^)+(0.0537P)^2^+3.5090P] where P=(Fo^2^+2Fc^2^)/3'
_refine_ls_weighting_scheme calc
_refine_ls_wR_factor_gt 0.1156
_refine_ls_wR_factor_ref 0.1190
_reflns_number_gt 1884
_reflns_number_total 2047
_reflns_threshold_expression >2sigma(I)
_cod_data_source_file jo900826n_si_001.cif
_cod_data_source_block r80511f1
_cod_depositor_comments
;
The following automatic conversions were performed:
'_symmetry_cell_setting' value 'Tetragonal' changed to 'tetragonal'
according to '/home/saulius/struct/CIF-dictionaries/cif_core.dic'
dictionary named 'cif_core.dic' version 2.4.1 from 2010-06-29.

Automatic conversion script
Id: cif_fix_enum 1527 2010-12-29 10:47:43Z saulius 
;
_cod_original_sg_symbol_H-M I4(1)/a
_cod_database_code 4024695

loop_
_symmetry_equiv_pos_as_xyz
'x, y, z'
'-x+1/2, -y, z+1/2'
'-y+3/4, x+1/4, z+1/4'
'y+3/4, -x+3/4, z+3/4'
'x+1/2, y+1/2, z+1/2'
'-x+1, -y+1/2, z+1'
'-y+5/4, x+3/4, z+3/4'
'y+5/4, -x+5/4, z+5/4'
'-x, -y, -z'
'x-1/2, y, -z-1/2'
'y-3/4, -x-1/4, -z-1/4'
'-y-3/4, x-3/4, -z-3/4'
'-x+1/2, -y+1/2, -z+1/2'
'x, y+1/2, -z'
'y-1/4, -x+1/4, -z+1/4'
'-y-1/4, x-1/4, -z-1/4'

loop_
_atom_site_label
_atom_site_type_symbol
_atom_site_fract_x
_atom_site_fract_y
_atom_site_fract_z
_atom_site_U_iso_or_equiv
_atom_site_adp_type
_atom_site_occupancy
_atom_site_symmetry_multiplicity
_atom_site_calc_flag
_atom_site_refinement_flags
_atom_site_disorder_assembly
_atom_site_disorder_group
N1 N 0.89113(7) 0.65546(7) 0.88028(8) 0.0159(3) Uani 0.75 1 d P . .
N2 N 0.78716(8) 0.76711(8) 0.91083(9) 0.0203(3) Uani 1 1 d . . .
C1 C 0.89113(7) 0.65546(7) 0.88028(8) 0.0159(3) Uani 0.25 1 d P . .
H1 H 0.9206 0.6921 0.8380 0.019 Uiso 0.25 1 calc PR . .
C2 C 0.91752(8) 0.57217(8) 0.89493(9) 0.0161(3) Uani 1 1 d . . .
C3 C 0.87688(9) 0.51691(9) 0.95753(10) 0.0202(3) Uani 1 1 d . . .
H3 H 0.8970 0.4588 0.9661 0.024 Uiso 1 1 calc R . .
C4 C 0.80668(9) 0.54860(9) 1.00680(9) 0.0200(3) Uani 1 1 d . . .
H4 H 0.7785 0.5124 1.0504 0.024 Uiso 1 1 calc R . .
C5 C 0.77761(8) 0.63289(9) 0.99262(9) 0.0167(3) Uani 1 1 d . . .
H5 H 0.7292 0.6554 1.0257 0.020 Uiso 1 1 calc R . .
C6 C 0.82143(8) 0.68460(9) 0.92798(9) 0.0153(3) Uani 1 1 d . . .
O1 O 0.48045(8) 0.56010(7) 0.07052(8) 0.0292(3) Uani 1 1 d . . .
O2 O 0.58729(6) 0.78372(7) 0.91858(7) 0.0205(2) Uani 1 1 d . . .
C7 C 0.55283(11) 0.50120(10) 0.07761(11) 0.0293(4) Uani 1 1 d . . .
H7A H 0.5343 0.4476 0.1100 0.035 Uiso 1 1 calc R . .
H7B H 0.6002 0.5289 0.1134 0.035 Uiso 1 1 calc R . .
C8 C 0.41331(11) 0.52265(11) 0.01594(11) 0.0300(4) Uani 1 1 d . . .
H8A H 0.3646 0.5648 0.0098 0.036 Uiso 1 1 calc R . .
H8B H 0.3904 0.4696 0.0463 0.036 Uiso 1 1 calc R . .
C9 C 0.54881(10) 0.74519(11) 0.83903(10) 0.0275(3) Uani 1 1 d . . .
H9A H 0.5641 0.6824 0.8367 0.033 Uiso 1 1 calc R . .
H9B H 0.5731 0.7736 0.7840 0.033 Uiso 1 1 calc R . .
C10 C 0.54899(9) 0.74502(9) 0.99798(9) 0.0204(3) Uani 1 1 d . . .
H10A H 0.5734 0.7732 1.0531 0.024 Uiso 1 1 calc R . .
H10B H 0.5641 0.6821 1.0001 0.024 Uiso 1 1 calc R . .
H2 H 0.7328(13) 0.7690(12) 0.9166(13) 0.026(5) Uiso 1 1 d . . .

loop_
_atom_site_aniso_label
_atom_site_aniso_U_11
_atom_site_aniso_U_22
_atom_site_aniso_U_33
_atom_site_aniso_U_23
_atom_site_aniso_U_13
_atom_site_aniso_U_12
N1 0.0151(5) 0.0163(5) 0.0162(6) 0.0020(4) 0.0025(4) 0.0006(4)
N2 0.0127(5) 0.0202(6) 0.0280(6) 0.0078(5) 0.0045(5) 0.0015(4)
C1 0.0151(5) 0.0163(5) 0.0162(6) 0.0020(4) 0.0025(4) 0.0006(4)
C2 0.0158(6) 0.0160(6) 0.0165(6) -0.0008(5) 0.0011(5) -0.0007(5)
C3 0.0231(7) 0.0162(6) 0.0214(7) 0.0046(5) 0.0019(5) 0.0016(5)
C4 0.0210(6) 0.0212(7) 0.0178(6) 0.0059(5) 0.0029(5) -0.0024(5)
C5 0.0148(6) 0.0202(6) 0.0153(6) 0.0009(5) 0.0026(5) -0.0008(5)
C6 0.0132(6) 0.0179(6) 0.0148(6) 0.0018(5) -0.0017(5) -0.0005(4)
O1 0.0380(6) 0.0239(5) 0.0258(6) -0.0045(4) 0.0034(5) -0.0051(4)
O2 0.0171(5) 0.0250(5) 0.0195(5) -0.0016(4) 0.0023(4) -0.0029(4)
C7 0.0373(9) 0.0244(7) 0.0262(7) -0.0014(6) 0.0006(6) -0.0046(6)
C8 0.0346(8) 0.0259(7) 0.0294(8) -0.0015(6) 0.0034(7) -0.0060(6)
C9 0.0312(8) 0.0328(8) 0.0185(7) -0.0073(6) 0.0070(6) -0.0091(6)
C10 0.0174(7) 0.0254(7) 0.0183(6) 0.0033(5) -0.0022(5) -0.0007(5)

loop_
_atom_type_symbol
_atom_type_description
_atom_type_scat_dispersion_real
_atom_type_scat_dispersion_imag
_atom_type_scat_source
C C 0.0033 0.0016 'International Tables Vol C Tables 4.2.6.8 and 6.1.1.4'
H H 0.0000 0.0000 'International Tables Vol C Tables 4.2.6.8 and 6.1.1.4'
N N 0.0061 0.0033 'International Tables Vol C Tables 4.2.6.8 and 6.1.1.4'
O O 0.0106 0.0060 'International Tables Vol C Tables 4.2.6.8 and 6.1.1.4'

loop_
_geom_angle_atom_site_label_1
_geom_angle_atom_site_label_2
_geom_angle_atom_site_label_3
_geom_angle
_geom_angle_site_symmetry_1
_geom_angle_site_symmetry_3
_geom_angle_publ_flag
C6 N1 C2 117.61(11) . . ?
C6 N2 C2 127.65(11) . 11_677 ?
C6 N2 H2 112.8(13) . . ?
C2 N2 H2 114.6(13) 11_677 . ?
N1 C2 C3 122.82(12) . . ?
N1 C2 N2 118.72(12) . 16_757 ?
C3 C2 N2 118.18(12) . 16_757 ?
C4 C3 C2 118.59(12) . . ?
C4 C3 H3 120.7 . . ?
C2 C3 H3 120.7 . . ?
C5 C4 C3 119.94(12) . . ?
C5 C4 H4 120.0 . . ?
C3 C4 H4 120.0 . . ?
C4 C5 C6 118.30(12) . . ?
C4 C5 H5 120.8 . . ?
C6 C5 H5 120.8 . . ?
N1 C6 N2 120.22(12) . . ?
N1 C6 C5 122.72(12) . . ?
N2 C6 C5 116.98(12) . . ?
C8 O1 C7 110.24(12) . . ?
C10 O2 C9 108.95(11) . . ?
O1 C7 C8 110.53(13) . 9_665 ?
O1 C7 H7A 109.5 . . ?
C8 C7 H7A 109.5 9_665 . ?
O1 C7 H7B 109.5 . . ?
C8 C7 H7B 109.5 9_665 . ?
H7A C7 H7B 108.1 . . ?
O1 C8 C7 111.19(13) . 9_665 ?
O1 C8 H8A 109.4 . . ?
C7 C8 H8A 109.4 9_665 . ?
O1 C8 H8B 109.4 . . ?
C7 C8 H8B 109.4 9_665 . ?
H8A C8 H8B 108.0 . . ?
O2 C9 C9 111.60(11) . 6_564 ?
O2 C9 H9A 109.3 . . ?
C9 C9 H9A 109.3 6_564 . ?
O2 C9 H9B 109.3 . . ?
C9 C9 H9B 109.3 6_564 . ?
H9A C9 H9B 108.0 . . ?
O2 C10 C10 111.41(9) . 6_564 ?
O2 C10 H10A 109.3 . . ?
C10 C10 H10A 109.3 6_564 . ?
O2 C10 H10B 109.3 . . ?
C10 C10 H10B 109.3 6_564 . ?
H10A C10 H10B 108.0 . . ?

loop_
_geom_bond_atom_site_label_1
_geom_bond_atom_site_label_2
_geom_bond_distance
_geom_bond_site_symmetry_2
_geom_bond_publ_flag
N1 C6 1.3515(17) . ?
N1 C2 1.3540(17) . ?
N2 C6 1.3900(17) . ?
N2 C2 1.3991(17) 11_677 ?
N2 H2 0.84(2) . ?
C2 C3 1.3952(19) . ?
C2 N2 1.3991(17) 16_757 ?
C3 C4 1.3828(19) . ?
C3 H3 0.9500 . ?
C4 C5 1.3799(19) . ?
C4 H4 0.9500 . ?
C5 C6 1.4058(18) . ?
C5 H5 0.9500 . ?
O1 C8 1.423(2) . ?
O1 C7 1.432(2) . ?
O2 C10 1.4330(16) . ?
O2 C9 1.4349(17) . ?
C7 C8 1.513(2) 9_665 ?
C7 H7A 0.9900 . ?
C7 H7B 0.9900 . ?
C8 C7 1.513(2) 9_665 ?
C8 H8A 0.9900 . ?
C8 H8B 0.9900 . ?
C9 C9 1.501(3) 6_564 ?
C9 H9A 0.9900 . ?
C9 H9B 0.9900 . ?
C10 C10 1.507(3) 6_564 ?
C10 H10A 0.9900 . ?
C10 H10B 0.9900 . ?

loop_
_geom_torsion_atom_site_label_1
_geom_torsion_atom_site_label_2
_geom_torsion_atom_site_label_3
_geom_torsion_atom_site_label_4
_geom_torsion
_geom_torsion_site_symmetry_1
_geom_torsion_site_symmetry_2
_geom_torsion_site_symmetry_3
_geom_torsion_site_symmetry_4
_geom_torsion_publ_flag
C6 N1 C2 C3 -1.1(2) . . . . ?
C6 N1 C2 N2 172.75(12) . . . 16_757 ?
N1 C2 C3 C4 -0.1(2) . . . . ?
N2 C2 C3 C4 -173.93(13) 16_757 . . . ?
C2 C3 C4 C5 0.8(2) . . . . ?
C3 C4 C5 C6 -0.4(2) . . . . ?
C2 N1 C6 N2 -175.03(12) . . . . ?
C2 N1 C6 C5 1.52(19) . . . . ?
C2 N2 C6 N1 -8.3(2) 11_677 . . . ?
C2 N2 C6 C5 174.98(13) 11_677 . . . ?
C4 C5 C6 N1 -0.8(2) . . . . ?
C4 C5 C6 N2 175.87(12) . . . . ?
C8 O1 C7 C8 56.68(17) . . . 9_665 ?
C7 O1 C8 C7 -57.06(18) . . . 9_665 ?
C10 O2 C9 C9 56.45(18) . . . 6_564 ?
C9 O2 C10 C10 -56.56(17) . . . 6_564 ?
